data_4026501
loop_
_publ_author_name
'Rakeshwar Bandichhor'
'Andrew N. Lowell'
'Marisa C. Kozlowski'

_publ_section_title
;
 Alternative Spiroketalization Methods toward Purpuromycin: A Hemiketal
 Conjugate Addition Strategy and Use of an Electron-Rich Isocoumarin
 Precursor
;
_journal_name_full 'Journal of Organic Chemistry'
_journal_page_first 6475
_journal_page_last 6487
_journal_paper_doi 10.1021/jo200398v
_journal_volume 76
_journal_year 2011
_chemical_formula_sum 'C18 H22 N2 O9'
_chemical_formula_weight 410.38
_space_group_IT_number 14
_symmetry_cell_setting monoclinic
_symmetry_Int_Tables_number 14
_symmetry_space_group_name_Hall '-P 2yn'
_symmetry_space_group_name_H-M 'P 1 21/n 1'
_atom_sites_solution_hydrogens geom
_atom_sites_solution_primary direct
_audit_creation_method SHELXL-97
_cell_angle_alpha 90.00
_cell_angle_beta 91.325(6)
_cell_angle_gamma 90.00
_cell_formula_units_Z 4
_cell_length_a 6.4729(7)
_cell_length_b 9.5197(10)
_cell_length_c 30.427(3)
_cell_measurement_temperature 143(1)
_cell_volume 1874.4(3)
_computing_data_collection 'CrystalClear (Rigaku, 1999)'
_computing_data_reduction 'CrystalClear (Rigaku, 1999)'
_computing_structure_refinement 'SHELXL-97 (Sheldrick, 1997)'
_computing_structure_solution 'SIR97 (Altomare, 1999)'
_diffrn_ambient_temperature 143(1)
_diffrn_measured_fraction_theta_full 0.819
_diffrn_measured_fraction_theta_max 0.819
_diffrn_measurement_device 'CCD Area Detector'
_diffrn_measurement_device_type 'Rigaku Mercury'
_diffrn_measurement_method 'phi and omega rotations'
_diffrn_radiation_monochromator graphite
_diffrn_radiation_source 'rotating anode'
_diffrn_radiation_type MoK\a
_diffrn_radiation_wavelength 0.71073
_diffrn_reflns_av_R_equivalents 0.0000
_diffrn_reflns_av_sigmaI/netI 0.0180
_diffrn_reflns_limit_h_max 7
_diffrn_reflns_limit_h_min -7
_diffrn_reflns_limit_k_max 10
_diffrn_reflns_limit_k_min -10
_diffrn_reflns_limit_l_max 34
_diffrn_reflns_limit_l_min -19
_diffrn_reflns_number 9116
_diffrn_reflns_theta_full 24.05
_diffrn_reflns_theta_max 24.05
_diffrn_reflns_theta_min 2.24
_exptl_absorpt_coefficient_mu 0.118
_exptl_absorpt_correction_T_max 1.0000
_exptl_absorpt_correction_T_min 0.6276
_exptl_absorpt_correction_type multi-scan
_exptl_crystal_density_diffrn 1.454
_exptl_crystal_F_000 864
_exptl_crystal_size_max 0.38
_exptl_crystal_size_mid 0.08
_exptl_crystal_size_min 0.02
_refine_diff_density_max 0.607
_refine_diff_density_min -0.601
_refine_diff_density_rms 0.151
_refine_ls_extinction_method none
_refine_ls_goodness_of_fit_ref 1.213
_refine_ls_hydrogen_treatment constr
_refine_ls_matrix_type full
_refine_ls_number_parameters 268
_refine_ls_number_reflns 9116
_refine_ls_number_restraints 0
_refine_ls_restrained_S_all 1.213
_refine_ls_R_factor_all 0.0877
_refine_ls_R_factor_gt 0.0762
_refine_ls_shift/su_max 0.000
_refine_ls_shift/su_mean 0.000
_refine_ls_structure_factor_coef Fsqd
_refine_ls_weighting_details 'calc w=1/[\s^2^(Fo^2^)+(0.0516P)^2^+7.2702P] where P=(Fo^2^+2Fc^2^)/3'
_refine_ls_weighting_scheme calc
_refine_ls_wR_factor_gt 0.1985
_refine_ls_wR_factor_ref 0.2052
_reflns_number_gt 7984
_reflns_number_total 9116
_reflns_threshold_expression >2sigma(I)
_cod_data_source_file jo200398v_si_002.cif
_cod_data_source_block shelxl
_cod_original_sg_symbol_H-M 'P 21/n '
_cod_database_code 4026501

loop_
_symmetry_equiv_pos_as_xyz
'x, y, z'
'-x+1/2, y+1/2, -z+1/2'
'-x, -y, -z'
'x-1/2, -y-1/2, z-1/2'

loop_
_atom_site_label
_atom_site_type_symbol
_atom_site_fract_x
_atom_site_fract_y
_atom_site_fract_z
_atom_site_U_iso_or_equiv
_atom_site_adp_type
_atom_site_occupancy
_atom_site_symmetry_multiplicity
_atom_site_calc_flag
_atom_site_refinement_flags
C1 C 0.6090(4) 0.4330(3) 0.66769(10) 0.0165(8) Uani 1 1 d .
C2 C 0.7839(4) 0.3966(3) 0.64669(10) 0.0148(7) Uani 1 1 d .
C3 C 0.8619(4) 0.4761(3) 0.61127(9) 0.0149(7) Uani 1 1 d .
C4 C 1.0492(4) 0.4457(3) 0.58985(10) 0.0175(8) Uani 1 1 d .
C5 C 1.1198(5) 0.5278(3) 0.55655(10) 0.0193(8) Uani 1 1 d .
H5 H 1.2455 0.5073 0.5438 0.026 Uiso 1 1 calc R
C6 C 1.0045(4) 0.6416(3) 0.54171(10) 0.0175(8) Uani 1 1 d .
C7 C 0.8201(4) 0.6744(3) 0.56033(10) 0.0151(7) Uani 1 1 d .
C8 C 0.7465(4) 0.5965(3) 0.59614(10) 0.0159(7) Uani 1 1 d .
C9 C 0.5660(4) 0.6339(3) 0.61988(10) 0.0159(7) Uani 1 1 d .
C10 C 0.5032(4) 0.5546(3) 0.65447(10) 0.0172(8) Uani 1 1 d .
H10 H 0.3869 0.5821 0.6697 0.023 Uiso 1 1 calc R
C11 C 0.5388(4) 0.3452(3) 0.70573(10) 0.0181(8) Uani 1 1 d .
H11 H 0.5788 0.2477 0.7001 0.024 Uiso 1 1 calc R
C12 C 0.6548(5) 0.3935(4) 0.74679(10) 0.0218(8) Uani 1 1 d .
H12A H 0.8011 0.3982 0.7407 0.029 Uiso 1 1 calc R
H12B H 0.6094 0.4875 0.7541 0.029 Uiso 1 1 calc R
C13 C 0.3050(4) 0.3489(3) 0.71003(11) 0.0211(8) Uani 1 1 d .
H13A H 0.2695 0.4190 0.7317 0.028 Uiso 1 1 calc R
H13B H 0.2426 0.3770 0.6821 0.028 Uiso 1 1 calc R
C14 C 0.8442(5) 0.1541(3) 0.63764(11) 0.0244(8) Uani 1 1 d .
H14A H 0.9412 0.0821 0.6460 0.037 Uiso 1 1 calc R
H14B H 0.8553 0.1737 0.6068 0.037 Uiso 1 1 calc R
H14C H 0.7066 0.1230 0.6436 0.037 Uiso 1 1 calc R
C15 C 1.3230(5) 0.2826(4) 0.57834(11) 0.0275(9) Uani 1 1 d .
H15A H 1.3748 0.1954 0.5900 0.041 Uiso 1 1 calc R
H15B H 1.4311 0.3516 0.5792 0.041 Uiso 1 1 calc R
H15C H 1.2760 0.2690 0.5485 0.041 Uiso 1 1 calc R
C16 C 1.2627(4) 0.7022(4) 0.49080(10) 0.0239(8) Uani 1 1 d .
H16A H 1.2905 0.7720 0.4689 0.036 Uiso 1 1 calc R
H16B H 1.2666 0.6106 0.4777 0.036 Uiso 1 1 calc R
H16C H 1.3654 0.7079 0.5140 0.036 Uiso 1 1 calc R
C17 C 0.7557(5) 0.9160(4) 0.55535(13) 0.0379(10) Uani 1 1 d .
H17A H 0.6610 0.9825 0.5424 0.057 Uiso 1 1 calc R
H17B H 0.8938 0.9384 0.5469 0.057 Uiso 1 1 calc R
H17C H 0.7474 0.9200 0.5868 0.057 Uiso 1 1 calc R
C18 C 0.3002(5) 0.8003(4) 0.63176(11) 0.0291(9) Uani 1 1 d .
H18A H 0.2438 0.8840 0.6187 0.044 Uiso 1 1 calc R
H18B H 0.3502 0.8208 0.6610 0.044 Uiso 1 1 calc R
H18C H 0.1947 0.7296 0.6329 0.044 Uiso 1 1 calc R
N1 N 0.6254(4) 0.3001(3) 0.78554(9) 0.0265(7) Uani 1 1 d .
N2 N 0.2179(4) 0.2115(3) 0.72317(9) 0.0233(7) Uani 1 1 d .
O1 O 0.6834(4) 0.3445(3) 0.82109(8) 0.0550(8) Uani 1 1 d .
O2 O 0.5511(4) 0.1842(3) 0.78030(9) 0.0425(7) Uani 1 1 d .
O3 O 0.0944(3) 0.2096(3) 0.75272(8) 0.0346(7) Uani 1 1 d .
O4 O 0.2671(3) 0.1069(3) 0.70273(8) 0.0356(7) Uani 1 1 d .
O5 O 0.8884(3) 0.2788(2) 0.66230(7) 0.0177(5) Uani 1 1 d .
O6 O 1.1556(3) 0.3297(2) 0.60399(7) 0.0235(6) Uani 1 1 d .
O7 O 1.0637(3) 0.7262(2) 0.50827(7) 0.0229(6) Uani 1 1 d .
O8 O 0.7039(3) 0.7784(2) 0.54057(7) 0.0210(5) Uani 1 1 d .
O9 O 0.4659(3) 0.7506(2) 0.60616(7) 0.0230(6) Uani 1 1 d .

loop_
_atom_site_aniso_label
_atom_site_aniso_U_11
_atom_site_aniso_U_22
_atom_site_aniso_U_33
_atom_site_aniso_U_23
_atom_site_aniso_U_13
_atom_site_aniso_U_12
C1 0.0209(18) 0.018(2) 0.0103(17) 0.0030(14) -0.0011(13) -0.0062(15)
C2 0.0158(17) 0.0158(19) 0.0127(18) -0.0036(14) -0.0027(13) 0.0025(14)
C3 0.0173(17) 0.021(2) 0.0062(17) -0.0019(14) 0.0010(12) -0.0028(15)
C4 0.0180(17) 0.020(2) 0.0146(18) -0.0011(15) -0.0009(13) 0.0004(15)
C5 0.0166(17) 0.026(2) 0.0158(18) -0.0027(16) 0.0042(13) -0.0006(15)
C6 0.0224(18) 0.020(2) 0.0099(17) 0.0034(15) -0.0002(13) -0.0065(16)
C7 0.0163(16) 0.0138(19) 0.0152(18) -0.0027(14) -0.0016(13) -0.0020(14)
C8 0.0174(17) 0.018(2) 0.0129(18) -0.0035(15) 0.0006(13) -0.0031(14)
C9 0.0190(17) 0.015(2) 0.0137(18) -0.0023(15) -0.0011(13) 0.0006(15)
C10 0.0167(17) 0.019(2) 0.0158(18) -0.0045(15) 0.0026(13) 0.0011(15)
C11 0.0183(17) 0.017(2) 0.0187(19) 0.0013(15) 0.0028(13) 0.0018(15)
C12 0.0257(18) 0.023(2) 0.0171(19) 0.0065(16) 0.0036(14) 0.0012(15)
C13 0.0269(18) 0.016(2) 0.0203(19) 0.0038(15) 0.0037(14) -0.0020(16)
C14 0.0304(19) 0.017(2) 0.026(2) -0.0009(16) -0.0012(15) 0.0017(16)
C15 0.0259(19) 0.034(2) 0.023(2) -0.0007(17) 0.0078(15) 0.0108(17)
C16 0.0230(18) 0.030(2) 0.0192(19) 0.0038(16) 0.0081(14) -0.0040(16)
C17 0.045(2) 0.018(2) 0.051(3) 0.0047(19) 0.0040(19) 0.0000(18)
C18 0.032(2) 0.028(2) 0.028(2) -0.0004(17) 0.0105(16) 0.0133(17)
N1 0.0319(17) 0.027(2) 0.0211(19) 0.0032(15) 0.0016(13) 0.0127(15)
N2 0.0210(16) 0.030(2) 0.0188(17) 0.0047(15) -0.0008(12) -0.0033(14)
O1 0.107(2) 0.0440(19) 0.0134(15) -0.0040(14) -0.0081(14) 0.0115(16)
O2 0.0522(17) 0.043(2) 0.0323(17) 0.0170(15) -0.0083(12) -0.0110(14)
O3 0.0307(14) 0.0437(19) 0.0298(16) 0.0135(14) 0.0108(12) -0.0037(12)
O4 0.0442(16) 0.0232(16) 0.0393(17) -0.0036(13) -0.0009(12) -0.0031(12)
O5 0.0191(12) 0.0172(14) 0.0168(12) 0.0016(10) 0.0002(9) 0.0020(10)
O6 0.0194(12) 0.0267(15) 0.0248(13) 0.0058(11) 0.0073(9) 0.0083(11)
O7 0.0259(13) 0.0255(15) 0.0177(13) 0.0048(11) 0.0059(9) -0.0026(11)
O8 0.0280(13) 0.0151(14) 0.0198(13) 0.0041(10) -0.0022(10) 0.0009(10)
O9 0.0244(12) 0.0211(14) 0.0238(14) 0.0048(11) 0.0072(10) 0.0085(11)

loop_
_atom_type_symbol
_atom_type_description
_atom_type_scat_dispersion_real
_atom_type_scat_dispersion_imag
_atom_type_scat_source
C C 0.0033 0.0016 'International Tables Vol C Tables 4.2.6.8 and 6.1.1.4'
H H 0.0000 0.0000 'International Tables Vol C Tables 4.2.6.8 and 6.1.1.4'
N N 0.0061 0.0033 'International Tables Vol C Tables 4.2.6.8 and 6.1.1.4'
O O 0.0106 0.0060 'International Tables Vol C Tables 4.2.6.8 and 6.1.1.4'

loop_
_geom_angle_atom_site_label_1
_geom_angle_atom_site_label_2
_geom_angle_atom_site_label_3
_geom_angle
C2 C1 C10 118.9(3)
C2 C1 C11 119.3(3)
C10 C1 C11 121.7(3)
C1 C2 O5 116.8(3)
C1 C2 C3 122.4(3)
O5 C2 C3 120.8(3)
C2 C3 C4 124.2(3)
C2 C3 C8 118.5(3)
C4 C3 C8 117.3(3)
O6 C4 C5 121.4(3)
O6 C4 C3 116.8(3)
C5 C4 C3 121.8(3)
C4 C5 C6 120.2(3)
O7 C6 C7 116.0(3)
O7 C6 C5 123.2(3)
C7 C6 C5 120.8(3)
C6 C7 O8 117.2(3)
C6 C7 C8 120.9(3)
O8 C7 C8 121.8(3)
C7 C8 C9 123.5(3)
C7 C8 C3 119.0(3)
C9 C8 C3 117.4(3)
O9 C9 C10 123.0(3)
O9 C9 C8 116.1(3)
C10 C9 C8 120.8(3)
C9 C10 C1 121.8(3)
C1 C11 C12 108.2(3)
C1 C11 C13 111.8(2)
C12 C11 C13 113.4(3)
N1 C12 C11 113.6(3)
N2 C13 C11 112.8(3)
O2 N1 O1 123.2(3)
O2 N1 C12 119.7(3)
O1 N1 C12 117.0(3)
O3 N2 O4 123.2(3)
O3 N2 C13 118.2(3)
O4 N2 C13 118.5(3)
C2 O5 C14 113.6(2)
C4 O6 C15 117.8(2)
C6 O7 C16 117.2(2)
C7 O8 C17 113.7(2)
C9 O9 C18 117.9(2)

loop_
_geom_bond_atom_site_label_1
_geom_bond_atom_site_label_2
_geom_bond_distance
C1 C2 1.358(4)
C1 C10 1.399(4)
C1 C11 1.507(4)
C2 O5 1.388(3)
C2 C3 1.419(4)
C3 C4 1.420(4)
C3 C8 1.438(4)
C4 O6 1.365(4)
C4 C5 1.367(4)
C5 C6 1.385(4)
C6 O7 1.359(4)
C6 C7 1.369(4)
C7 O8 1.373(3)
C7 C8 1.410(4)
C8 C9 1.433(4)
C9 O9 1.348(3)
C9 C10 1.365(4)
C11 C12 1.514(4)
C11 C13 1.522(4)
C12 N1 1.492(4)
C13 N2 1.483(4)
C14 O5 1.430(4)
C15 O6 1.422(3)
C16 O7 1.423(3)
C17 O8 1.423(4)
C18 O9 1.421(3)
N1 O2 1.213(3)
N1 O1 1.213(4)
N2 O3 1.217(3)
N2 O4 1.221(3)
